data_1519093
loop_
_publ_author_name
'Kjell Ove Kongshaug'
'Helmer Fjellvag'
'Karl Petter Lillerud'

_publ_section_title
;
 Synthesis and crystal structure of the hydrated magnesium diphosphate
 Mg2P2O7.3.5H2O and its high temperature variant Mg2P2O7.H2O
;
_journal_name_full 'Solid State Sciences'
_journal_page_first 205
_journal_page_last 214
_journal_volume 2
_journal_year 2000
_chemical_formula_sum 'H7 Mg2 O10.5 P2'
_chemical_formula_weight 285.607
_space_group_IT_number 14
_symmetry_cell_setting monoclinic
_symmetry_Int_Tables_number 14
_symmetry_space_group_name_Hall '-P 2ybc'
_symmetry_space_group_name_H-M 'P 1 21/c 1'
_cell_angle_alpha 90
_cell_angle_beta 90.201(1)
_cell_angle_gamma 90
_cell_formula_units_Z 4
_cell_length_a 10.9317(1)
_cell_length_b 8.05578(9)
_cell_length_c 9.2774(1)
_cell_volume 816.994(15)
_diffrn_ambient_temperature 293
_diffrn_radiation_probe x-ray
_diffrn_radiation_type CuK\a
_diffrn_radiation_wavelength 1.540598
_pd_proc_ls_prof_wR_factor 0.0424
_refine_ls_number_parameters 85
_refine_ls_number_reflns 676
_refine_ls_R_I_factor 0.0940
_cod_data_source_file SSS-2000-2-205-214-1.cif
_cod_data_source_block 3.5H2O
_cod_depositor_comments
;
Structure determination and refinement by powder diffractometry
;
_cod_original_sg_symbol_H-M 'P 21/c'
_cod_database_code 1519093

loop_
_symmetry_equiv_pos_site_id
_symmetry_equiv_pos_as_xyz
1 x,y,z
2 -x,1/2+y,1/2-z
3 -x,-y,-z
4 x,1/2-y,1/2+z

loop_
_atom_site_label
_atom_site_type_symbol
_atom_site_thermal_displace_type
_atom_site_fract_x
_atom_site_fract_y
_atom_site_fract_z
_atom_site_occupancy
_atom_site_U_iso_or_equiv
_atom_site_calc_flag
_atom_site_refinement_flags
_atom_site_disorder_assembly
_atom_site_disorder_group
P1 P Uiso 0.0954(3) 0.6949(4) 0.2290(4) 1.000 0.0100(10) . . . .
P2 P Uiso 0.7540(3) 0.9201(4) 0.1841(4) 1.000 0.0140(10) . . . .
Mg1 Mg Uiso 0.50000 0.00000 0.00000 1.000 0.011(2) . . . .
Mg2 Mg Uiso 0.00000 0.50000 0.50000 1.000 0.015(2) . . . .
Mg3 Mg Uiso 0.8956(4) 0.8539(5) 0.4754(4) 1.000 0.0080(10) . . . .
O1 O Uiso 0.2218(6) 0.6131(7) 0.2788(7) 1.000 0.0130(10) . . . .
OW1 O Uiso 0.7659(6) 0.9787(8) 0.6111(6) 1.000 0.020(2) . . . .
O2 O Uiso 0.0137(6) 0.7036(7) 0.3599(7) 1.000 0.0130(10) . . . .
OW2 O Uiso 0.3831(6) 0.8181(8) 0.0934(7) 1.000 0.020(2) . . . .
O3 O Uiso 0.1233(5) 0.8640(7) 0.1621(6) 1.000 0.0130(10) . . . .
OW3 O Uiso 0.5469(6) 0.6713(8) 0.3348(7) 1.000 0.020(2) . . . .
O4 O Uiso 0.0362(6) 0.5794(8) 0.1178(7) 1.000 0.0130(10) . . . .
O5 O Uiso 0.7577(6) 0.8270(8) 0.3250(7) 1.000 0.0130(10) . . . .
O6 O Uiso 0.8540(5) 0.8719(8) 0.0844(7) 1.000 0.0130(10) . . . .
O7 O Uiso 0.6311(6) 0.9103(8) 0.1211(7) 1.000 0.0130(10) . . . .
OW4 O Uiso 0.5115(18) 0.995(3) 0.5489(15) 0.500 0.040(3) . . . .

loop_
_geom_angle_atom_site_label_1
_geom_angle_atom_site_label_2
_geom_angle_atom_site_label_3
_geom_angle
_geom_angle_site_symmetry_1
_geom_angle_site_symmetry_2
_geom_angle_site_symmetry_3
_geom_angle_publ_flag
O1 P1 O2 107.4(4) . . . yes
O1 P1 O3 108.2(4) . . . yes
O1 P1 O4 107.9(4) . . . yes
O2 P1 O3 113.9(4) . . . yes
O2 P1 O4 108.7(4) . . . yes
O3 P1 O4 110.6(4) . . . yes
O5 P2 O6 113.1(4) . . . yes
O5 P2 O7 109.9(4) . . . yes
O1 P2 O5 106.9(4) 2_655 . . yes
O6 P2 O7 114.4(4) . . . yes
O1 P2 O6 105.3(4) 2_655 . . yes
O1 P2 O7 106.6(4) 2_655 . . yes
OW2 Mg1 O7 87.2(3) 1_545 . 1_545 yes
OW2 Mg1 OW3 90.4(2) 1_545 . 2_645 yes
OW2 Mg1 OW2 180.00 1_545 . 3_665 yes
OW2 Mg1 O7 92.8(3) 1_545 . 3_665 yes
OW2 Mg1 OW3 89.6(2) 1_545 . 4_554 yes
OW3 Mg1 O7 90.2(3) 2_645 . 1_545 yes
OW2 Mg1 O7 92.8(3) 3_665 . 1_545 yes
O7 Mg1 O7 180.00 1_545 . 3_665 yes
OW3 Mg1 O7 89.8(3) 4_554 . 1_545 yes
OW2 Mg1 OW3 89.6(2) 3_665 . 2_645 yes
OW3 Mg1 O7 89.8(3) 2_645 . 3_665 yes
OW3 Mg1 OW3 180.00 2_645 . 4_554 yes
OW2 Mg1 O7 87.2(3) 3_665 . 3_665 yes
OW2 Mg1 OW3 90.4(2) 3_665 . 4_554 yes
OW3 Mg1 O7 90.2(3) 4_554 . 3_665 yes
O2 Mg2 O6 95.7(3) . . 2_645 yes
O2 Mg2 O2 180.00 . . 3_566 yes
O2 Mg2 O6 84.3(3) . . 4_465 yes
O2 Mg2 O6 84.3(3) 3_566 . 2_645 yes
O6 Mg2 O6 180.00 2_645 . 4_465 yes
O2 Mg2 O6 95.7(3) 3_566 . 4_465 yes
OW1 Mg3 O5 87.9(3) . . . yes
OW1 Mg3 O2 172.0(3) . . 1_655 yes
OW1 Mg3 O4 94.1(3) . . 2_655 yes
OW1 Mg3 O6 88.8(3) . . 4_565 yes
OW1 Mg3 O4 89.7(3) . . 4_665 yes
O2 Mg3 O5 92.5(3) 1_655 . . yes
O4 Mg3 O5 94.0(3) 2_655 . . yes
O5 Mg3 O6 94.3(3) . . 4_565 yes
O4 Mg3 O5 170.9(3) 4_665 . . yes
O2 Mg3 O4 93.9(3) 1_655 . 2_655 yes
O2 Mg3 O6 83.2(3) 1_655 . 4_565 yes
O2 Mg3 O4 91.1(3) 1_655 . 4_665 yes
O4 Mg3 O6 171.3(3) 2_655 . 4_565 yes
O4 Mg3 O4 77.4(3) 2_655 . 4_665 yes
O4 Mg3 O6 94.4(3) 4_665 . 4_565 yes
P1 O1 P2 126.9(4) . . 2_645 yes
P1 O2 Mg2 120.3(4) . . . yes
P1 O2 Mg3 144.5(4) . . 1_455 yes
Mg2 O2 Mg3 95.2(3) . . 1_455 yes
P1 O4 Mg3 129.7(4) . . 2_645 yes
P1 O4 Mg3 125.2(4) . . 4_464 yes
Mg3 O4 Mg3 102.6(3) 2_645 . 4_464 yes
P2 O5 Mg3 123.5(4) . . . yes
P2 O6 Mg2 132.8(4) . . 2_655 yes
P2 O6 Mg3 132.6(4) . . 4_564 yes
Mg2 O6 Mg3 94.6(3) 2_655 . 4_564 yes
P2 O7 Mg1 151.4(4) . . 1_565 yes

loop_
_geom_bond_atom_site_label_1
_geom_bond_atom_site_label_2
_geom_bond_distance
_geom_bond_site_symmetry_1
_geom_bond_site_symmetry_2
_geom_bond_publ_flag
P1 O1 1.598(7) . . yes
P1 O2 1.512(7) . . yes
P1 O3 1.528(7) . . yes
P1 O4 1.531(7) . . yes
P2 O5 1.508(7) . . yes
P2 O6 1.486(7) . . yes
P2 O7 1.465(7) . . yes
P2 O1 1.614(7) . 2_655 yes
Mg1 OW2 2.131(6) . 1_545 yes
Mg1 O7 1.956(7) . 1_545 yes
Mg1 OW3 2.126(6) . 2_645 yes
Mg1 OW2 2.131(6) . 3_665 yes
Mg1 O7 1.956(7) . 3_665 yes
Mg1 OW3 2.126(6) . 4_554 yes
Mg2 O2 2.098(6) . . yes
Mg2 O6 2.058(6) . 2_645 yes
Mg2 O2 2.098(6) . 3_566 yes
Mg2 O6 2.058(6) . 4_465 yes
Mg3 OW1 2.149(7) . . yes
Mg3 O5 2.062(8) . . yes
Mg3 O2 2.071(7) . 1_655 yes
Mg3 O4 2.147(8) . 2_655 yes
Mg3 O6 2.131(8) . 4_565 yes
Mg3 O4 2.093(8) . 4_665 yes

loop_
_geom_torsion_atom_site_label_1
_geom_torsion_atom_site_label_2
_geom_torsion_atom_site_label_3
_geom_torsion_atom_site_label_4
_geom_torsion
_geom_torsion_site_symmetry_1
_geom_torsion_site_symmetry_2
_geom_torsion_site_symmetry_3
_geom_torsion_site_symmetry_4
_geom_torsion_publ_flag
O2 P1 O1 P2 74.1(6) . . . 2_645 no
O3 P1 O1 P2 -162.6(5) . . . 2_645 no
O4 P1 O1 P2 -42.9(7) . . . 2_645 no
O1 P1 O2 Mg2 -44.3(5) . . . . no
O1 P1 O2 Mg3 134.4(7) . . . 1_455 no
O3 P1 O2 Mg2 -164.0(4) . . . . no
O3 P1 O2 Mg3 14.6(9) . . . 1_455 no
O4 P1 O2 Mg2 72.2(5) . . . . no
O4 P1 O2 Mg3 -109.2(7) . . . 1_455 no
O1 P1 O4 Mg3 -3.9(6) . . . 2_645 no
O1 P1 O4 Mg3 -163.0(4) . . . 4_464 no
O2 P1 O4 Mg3 -120.1(5) . . . 2_645 no
O2 P1 O4 Mg3 80.8(5) . . . 4_464 no
O3 P1 O4 Mg3 114.2(5) . . . 2_645 no
O3 P1 O4 Mg3 -44.9(6) . . . 4_464 no
O6 P2 O5 Mg3 66.5(6) . . . . no
O7 P2 O5 Mg3 -164.3(4) . . . . no
O1 P2 O5 Mg3 -48.9(6) 2_655 . . . no
O5 P2 O6 Mg2 -115.9(5) . . . 2_655 no
O5 P2 O6 Mg3 65.2(6) . . . 4_564 no
O7 P2 O6 Mg2 117.2(5) . . . 2_655 no
O7 P2 O6 Mg3 -61.7(7) . . . 4_564 no
O1 P2 O6 Mg3 -178.4(5) 2_655 . . 4_564 no
O5 P2 O7 Mg1 152.7(8) . . . 1_565 no
O6 P2 O7 Mg1 -78.8(10) . . . 1_565 no
O5 P2 O1 P1 71.7(6) . . 2_655 2_655 no
O6 P2 O1 P1 -48.8(6) . . 2_655 2_655 no
O7 P2 O1 P1 -170.8(5) . . 2_655 2_655 no
O6 Mg2 O2 P1 11.9(5) 2_645 . . . no
O6 Mg2 O2 P1 -168.1(5) 4_465 . . . no
OW1 Mg3 O5 P2 109.6(5) . . . . no
O2 Mg3 O5 P2 -78.4(5) 1_655 . . . no
O4 Mg3 O5 P2 15.7(5) 2_655 . . . no
O6 Mg3 O5 P2 -161.8(5) 4_565 . . . no
O5 Mg3 O2 P1 74.9(8) . . 1_655 1_655 no
OW1 Mg3 O4 P1 -73.9(5) . . 2_655 2_655 no
O5 Mg3 O4 P1 14.3(6) . . 2_655 2_655 no
OW1 Mg3 O6 P2 13.2(6) . . 4_565 4_565 no
O5 Mg3 O6 P2 -74.6(6) . . 4_565 4_565 no
OW1 Mg3 O4 P1 102.1(5) . . 4_665 4_665 no
